data_4504447
loop_
_publ_author_name
'Wang, Jing'
'Zhang, Yue-Hua'
'Li, Hao-Xiang'
'Lin, Zhuo-Jia'
'Tong, Ming-Liang'

_publ_section_title
;
 Construction of Pyridinethiolate-Bridged 2D and 3D Coordination Networks
 of d10Metal Halides via Solvothermalin SituDisulfide Cleavage Reactions
;
_journal_issue 11
_journal_name_full 'Crystal Growth &amp; Design'
_journal_page_first 2352
_journal_paper_doi 10.1021/cg070622x
_journal_volume 7
_journal_year 2007
_chemical_formula_sum 'C39 H24 Cu15 N15 S15'
_chemical_formula_weight 2136.73
_chemical_name_systematic
; 
 ? 
;
_space_group_IT_number 15
_symmetry_cell_setting monoclinic
_symmetry_space_group_name_Hall '-C 2yc'
_symmetry_space_group_name_H-M 'C 1 2/c 1'
_atom_sites_solution_hydrogens geom
_atom_sites_solution_primary direct
_atom_sites_solution_secondary difmap
_audit_creation_method SHELXL-97
_cell_angle_alpha 90.00
_cell_angle_beta 100.709(2)
_cell_angle_gamma 90.00
_cell_formula_units_Z 4
_cell_length_a 14.2925(11)
_cell_length_b 21.7939(17)
_cell_length_c 19.6890(16)
_cell_measurement_temperature 293(2)
_cell_volume 6026.1(8)
_computing_cell_refinement
;
SAINT-PLUS for Windows NT, Ver. 6.0, Bruker AXS Inc., 1997.
;
_computing_data_collection
;
SMART for Windows NT, Bruker AXS Inc., 1998.
;
_computing_data_reduction
;
SAINT-PLUS for Windows NT, Ver. 6.0, Bruker AXS Inc., 1997.
;
_computing_molecular_graphics
;
XP-Interactive Molecular Graphics, Ver. 6.10, Bruker AXS Inc., 2000.
;
_computing_publication_material 'SHELXTL-Bruker AXS Inc., 1998.'
_computing_structure_refinement 'SHELXL-97 (Sheldrick, 1997)'
_computing_structure_solution 'SHELXS-97 (Sheldrick, 1990)'
_diffrn_ambient_temperature 293(2)
_diffrn_measured_fraction_theta_full 0.961
_diffrn_measured_fraction_theta_max 0.961
_diffrn_measurement_device_type 'CCD area detector'
_diffrn_measurement_method 'phi and omega scans'
_diffrn_radiation_monochromator graphite
_diffrn_radiation_source 'fine-focus sealed tube'
_diffrn_radiation_type MoK\a
_diffrn_radiation_wavelength 0.71073
_diffrn_reflns_av_R_equivalents 0.0419
_diffrn_reflns_av_sigmaI/netI 0.0645
_diffrn_reflns_limit_h_max 17
_diffrn_reflns_limit_h_min -17
_diffrn_reflns_limit_k_max 22
_diffrn_reflns_limit_k_min -27
_diffrn_reflns_limit_l_max 22
_diffrn_reflns_limit_l_min -25
_diffrn_reflns_number 15036
_diffrn_reflns_theta_full 27.00
_diffrn_reflns_theta_max 27.00
_diffrn_reflns_theta_min 1.73
_diffrn_standards_decay_% 0
_diffrn_standards_interval_count 0
_diffrn_standards_interval_time 0
_diffrn_standards_number 0
_exptl_absorpt_coefficient_mu 5.738
_exptl_absorpt_correction_T_max 0.7624
_exptl_absorpt_correction_T_min 0.5633
_exptl_absorpt_correction_type multi-scan
_exptl_absorpt_process_details 'SADABS (Bruker, 2002)'
_exptl_crystal_density_diffrn 2.355
_exptl_crystal_density_method 'not measured'
_exptl_crystal_F_000 4152
_exptl_crystal_size_max 0.11
_exptl_crystal_size_mid 0.05
_exptl_crystal_size_min 0.05
_refine_diff_density_max 1.737
_refine_diff_density_min -1.407
_refine_diff_density_rms 0.151
_refine_ls_extinction_method none
_refine_ls_goodness_of_fit_ref 1.037
_refine_ls_hydrogen_treatment constr
_refine_ls_matrix_type full
_refine_ls_number_parameters 381
_refine_ls_number_reflns 6344
_refine_ls_number_restraints 0
_refine_ls_restrained_S_all 1.037
_refine_ls_R_factor_all 0.0826
_refine_ls_R_factor_gt 0.0549
_refine_ls_shift/su_max 0.001
_refine_ls_shift/su_mean 0.000
_refine_ls_structure_factor_coef Fsqd
_refine_ls_weighting_details 'calc w=1/[\s^2^(Fo^2^)+(0.0496P)^2^+9.3983P] where P=(Fo^2^+2Fc^2^)/3'
_refine_ls_weighting_scheme calc
_refine_ls_wR_factor_gt 0.1067
_refine_ls_wR_factor_ref 0.1184
_reflns_number_gt 4628
_reflns_number_total 6344
_reflns_threshold_expression >2sigma(I)
_cod_data_source_file cg070622x-file003.cif
_cod_data_source_block complex3
_cod_original_sg_symbol_H-M C2/m
_cod_database_code 4504447

loop_
_symmetry_equiv_pos_as_xyz
'x, y, z'
'-x, y, -z+1/2'
'x+1/2, y+1/2, z'
'-x+1/2, y+1/2, -z+1/2'
'-x, -y, -z'
'x, -y, z-1/2'
'-x+1/2, -y+1/2, -z'
'x+1/2, -y+1/2, z-1/2'

loop_
_atom_site_label
_atom_site_type_symbol
_atom_site_fract_x
_atom_site_fract_y
_atom_site_fract_z
_atom_site_U_iso_or_equiv
_atom_site_adp_type
_atom_site_occupancy
_atom_site_symmetry_multiplicity
_atom_site_calc_flag
_atom_site_refinement_flags
Cu1 Cu 1.20316(5) -0.33932(4) -0.04211(4) 0.0330(2) Uani 1 1 d .
Cu2 Cu 1.15704(5) -0.27570(4) 0.07447(4) 0.0308(2) Uani 1 1 d .
Cu3 Cu 1.36436(6) -0.29868(4) 0.06388(4) 0.0323(2) Uani 1 1 d .
Cu4 Cu 1.34677(6) -0.36305(4) 0.24110(5) 0.0411(2) Uani 1 1 d .
Cu5 Cu 1.21782(6) -0.12512(4) 0.20639(4) 0.0359(2) Uani 1 1 d .
Cu6 Cu 1.53802(6) -0.12957(4) 0.33290(4) 0.0342(2) Uani 1 1 d .
Cu7 Cu 1.40089(7) 0.11950(4) 0.24558(6) 0.0593(3) Uani 1 1 d .
Cu8 Cu 1.5000 0.37952(5) 0.2500 0.0428(3) Uani 1 2 d S
S1 S 1.26479(10) -0.34538(7) 0.12219(8) 0.0246(3) Uani 1 1 d .
S2 S 1.06578(10) -0.29394(7) -0.08790(8) 0.0235(3) Uani 1 1 d .
S3 S 1.17712(10) -0.17412(7) 0.10101(8) 0.0244(3) Uani 1 1 d .
S4 S 1.5000 -0.40426(11) 0.2500 0.0468(7) Uani 1 2 d S
S5 S 1.37651(10) -0.14908(7) 0.25598(8) 0.0245(3) Uani 1 1 d .
S6 S 1.24894(11) 0.09072(7) 0.19066(9) 0.0295(4) Uani 1 1 d .
S7 S 1.49091(13) 0.08390(8) 0.34546(10) 0.0394(4) Uani 1 1 d .
S8 S 1.36139(12) 0.33398(7) 0.20645(9) 0.0341(4) Uani 1 1 d .
N1 N 1.2108(3) -0.4170(2) 0.0125(3) 0.0298(12) Uani 1 1 d .
N2 N 1.0169(3) -0.2882(2) 0.0364(2) 0.0242(11) Uani 1 1 d .
N3 N 1.0534(3) -0.1481(2) -0.0148(3) 0.0301(12) Uani 1 1 d .
N4 N 1.3689(4) -0.2773(3) 0.2657(3) 0.0393(14) Uani 1 1 d .
N5 N 1.5000 -0.5323(4) 0.2500 0.046(2) Uani 1 2 d S
N6 N 1.2219(4) -0.0360(2) 0.2023(3) 0.0343(13) Uani 1 1 d .
N7 N 1.5157(4) -0.0433(2) 0.3400(3) 0.0348(13) Uani 1 1 d .
N8 N 1.3874(3) 0.2093(2) 0.2422(3) 0.0363(14) Uani 1 1 d .
C1 C 1.2359(4) -0.4169(3) 0.0812(3) 0.0265(14) Uani 1 1 d .
C2 C 1.2372(5) -0.4705(3) 0.1194(4) 0.0385(17) Uani 1 1 d .
H2 H 1.2558 -0.4697 0.1673 0.046 Uiso 1 1 calc R
C3 C 1.2107(6) -0.5244(3) 0.0861(4) 0.051(2) Uani 1 1 d .
H3 H 1.2106 -0.5606 0.1112 0.061 Uiso 1 1 calc R
C4 C 1.1847(6) -0.5249(3) 0.0161(5) 0.059(2) Uani 1 1 d .
H4 H 1.1655 -0.5611 -0.0072 0.071 Uiso 1 1 calc R
C5 C 1.1870(5) -0.4708(3) -0.0196(4) 0.049(2) Uani 1 1 d .
H5 H 1.1715 -0.4715 -0.0676 0.059 Uiso 1 1 calc R
C6 C 0.9840(4) -0.2990(3) -0.0306(3) 0.0240(13) Uani 1 1 d .
C7 C 0.8885(4) -0.3105(3) -0.0549(3) 0.0307(15) Uani 1 1 d .
H7 H 0.8670 -0.3185 -0.1016 0.037 Uiso 1 1 calc R
C8 C 0.8251(4) -0.3101(3) -0.0101(3) 0.0355(16) Uani 1 1 d .
H8 H 0.7608 -0.3179 -0.0260 0.043 Uiso 1 1 calc R
C9 C 0.8587(5) -0.2980(3) 0.0582(3) 0.0344(16) Uani 1 1 d .
H9 H 0.8177 -0.2967 0.0898 0.041 Uiso 1 1 calc R
C10 C 0.9544(4) -0.2878(3) 0.0789(3) 0.0323(15) Uani 1 1 d .
H10 H 0.9772 -0.2801 0.1255 0.039 Uiso 1 1 calc R
C11 C 1.0781(4) -0.1345(3) 0.0522(3) 0.0255(14) Uani 1 1 d .
C12 C 1.0272(4) -0.0921(3) 0.0842(3) 0.0365(17) Uani 1 1 d .
H12 H 1.0458 -0.0829 0.1309 0.044 Uiso 1 1 calc R
C13 C 0.9489(5) -0.0645(4) 0.0450(4) 0.060(2) Uani 1 1 d .
H13 H 0.9146 -0.0353 0.0647 0.072 Uiso 1 1 calc R
C14 C 0.9222(6) -0.0798(4) -0.0222(4) 0.069(3) Uani 1 1 d .
H14 H 0.8678 -0.0628 -0.0488 0.083 Uiso 1 1 calc R
C15 C 0.9759(5) -0.1206(4) -0.0506(4) 0.052(2) Uani 1 1 d .
H15 H 0.9578 -0.1299 -0.0973 0.062 Uiso 1 1 calc R
C16 C 1.3716(4) -0.2249(3) 0.2603(3) 0.0266(14) Uani 1 1 d .
C17 C 1.5000 -0.4805(4) 0.2500 0.032(2) Uani 1 2 d S
C18 C 1.2337(4) 0.0163(3) 0.1974(3) 0.0271(14) Uani 1 1 d .
C19 C 1.5029(4) 0.0088(3) 0.3395(3) 0.0296(14) Uani 1 1 d .
C20 C 1.3776(4) 0.2604(3) 0.2293(3) 0.0279(14) Uani 1 1 d .

loop_
_atom_site_aniso_label
_atom_site_aniso_U_11
_atom_site_aniso_U_22
_atom_site_aniso_U_33
_atom_site_aniso_U_23
_atom_site_aniso_U_13
_atom_site_aniso_U_12
Cu1 0.0329(4) 0.0371(5) 0.0288(5) 0.0010(4) 0.0049(3) 0.0041(4)
Cu2 0.0322(4) 0.0271(4) 0.0306(5) -0.0048(3) -0.0007(3) 0.0033(3)
Cu3 0.0387(4) 0.0291(5) 0.0306(5) -0.0063(4) 0.0106(4) -0.0093(4)
Cu4 0.0482(5) 0.0218(5) 0.0536(6) -0.0030(4) 0.0098(4) -0.0045(4)
Cu5 0.0406(5) 0.0215(4) 0.0404(5) -0.0015(4) -0.0060(4) 0.0004(3)
Cu6 0.0469(5) 0.0206(4) 0.0354(5) 0.0022(3) 0.0084(4) 0.0019(3)
Cu7 0.0539(6) 0.0243(5) 0.0895(8) 0.0099(5) -0.0134(6) -0.0061(4)
Cu8 0.0538(8) 0.0202(6) 0.0593(9) 0.000 0.0233(7) 0.000
S1 0.0299(8) 0.0203(8) 0.0229(8) -0.0006(6) 0.0031(6) -0.0016(6)
S2 0.0248(7) 0.0248(8) 0.0214(8) -0.0036(6) 0.0057(6) -0.0045(6)
S3 0.0258(7) 0.0226(8) 0.0236(8) -0.0028(6) 0.0011(6) 0.0025(6)
S4 0.0295(12) 0.0174(13) 0.093(2) 0.000 0.0098(14) 0.000
S5 0.0248(7) 0.0196(8) 0.0282(9) 0.0002(6) 0.0026(6) -0.0013(6)
S6 0.0331(8) 0.0191(9) 0.0359(10) 0.0002(7) 0.0055(7) -0.0018(6)
S7 0.0494(10) 0.0210(9) 0.0460(11) -0.0043(8) 0.0045(9) 0.0029(8)
S8 0.0397(9) 0.0223(9) 0.0436(11) 0.0069(7) 0.0158(8) 0.0056(7)
N1 0.034(3) 0.021(3) 0.032(3) -0.003(2) -0.001(2) -0.001(2)
N2 0.026(3) 0.024(3) 0.023(3) 0.000(2) 0.004(2) 0.002(2)
N3 0.030(3) 0.033(3) 0.026(3) -0.002(2) 0.000(2) 0.000(2)
N4 0.041(3) 0.026(3) 0.049(4) -0.005(3) 0.003(3) -0.003(3)
N5 0.047(5) 0.026(5) 0.070(7) 0.000 0.022(5) 0.000
N6 0.040(3) 0.024(3) 0.038(3) -0.002(2) 0.004(3) -0.002(2)
N7 0.041(3) 0.022(3) 0.037(3) 0.000(3) -0.003(3) 0.001(2)
N8 0.031(3) 0.023(3) 0.055(4) 0.001(3) 0.005(3) -0.004(2)
C1 0.031(3) 0.019(3) 0.028(4) 0.001(3) 0.005(3) -0.001(3)
C2 0.059(5) 0.026(4) 0.031(4) 0.003(3) 0.009(3) -0.001(3)
C3 0.071(5) 0.026(4) 0.057(5) 0.002(4) 0.015(4) -0.006(4)
C4 0.072(6) 0.018(4) 0.078(7) -0.013(4) -0.011(5) -0.003(4)
C5 0.058(5) 0.040(5) 0.041(5) -0.008(4) -0.012(4) 0.009(4)
C6 0.029(3) 0.016(3) 0.026(3) 0.000(3) 0.002(3) 0.001(2)
C7 0.034(3) 0.035(4) 0.022(3) -0.005(3) 0.002(3) 0.000(3)
C8 0.030(3) 0.040(4) 0.039(4) 0.000(3) 0.011(3) -0.003(3)
C9 0.037(4) 0.034(4) 0.036(4) 0.002(3) 0.018(3) 0.005(3)
C10 0.039(4) 0.030(4) 0.029(4) 0.001(3) 0.009(3) 0.005(3)
C11 0.020(3) 0.027(4) 0.028(4) 0.000(3) 0.001(3) 0.005(2)
C12 0.037(4) 0.047(5) 0.024(4) -0.007(3) 0.003(3) 0.012(3)
C13 0.045(4) 0.081(7) 0.049(5) -0.016(5) -0.003(4) 0.034(4)
C14 0.053(5) 0.094(8) 0.052(6) -0.011(5) -0.016(4) 0.043(5)
C15 0.048(4) 0.074(6) 0.030(4) -0.001(4) -0.001(4) 0.011(4)
C16 0.025(3) 0.031(4) 0.021(3) -0.006(3) 0.000(3) 0.002(3)
C17 0.017(4) 0.029(6) 0.052(6) 0.000 0.008(4) 0.000
C18 0.026(3) 0.025(4) 0.029(4) -0.005(3) 0.002(3) -0.001(3)
C19 0.034(3) 0.028(4) 0.026(4) -0.001(3) 0.002(3) -0.002(3)
C20 0.026(3) 0.024(4) 0.035(4) -0.004(3) 0.009(3) -0.002(3)

loop_
_atom_type_symbol
_atom_type_description
_atom_type_scat_dispersion_real
_atom_type_scat_dispersion_imag
_atom_type_scat_source
C C 0.0033 0.0016 'International Tables Vol C Tables 4.2.6.8 and 6.1.1.4'
H H 0.0000 0.0000 'International Tables Vol C Tables 4.2.6.8 and 6.1.1.4'
N N 0.0061 0.0033 'International Tables Vol C Tables 4.2.6.8 and 6.1.1.4'
S S 0.1246 0.1234 'International Tables Vol C Tables 4.2.6.8 and 6.1.1.4'
Cu Cu 0.3201 1.2651 'International Tables Vol C Tables 4.2.6.8 and 6.1.1.4'

loop_
_geom_angle_atom_site_label_1
_geom_angle_atom_site_label_2
_geom_angle_atom_site_label_3
_geom_angle
_geom_angle_site_symmetry_1
_geom_angle_site_symmetry_3
N1 Cu1 S2 123.29(15) . .
N1 Cu1 S3 114.53(16) . 7_745
S2 Cu1 S3 115.38(6) . 7_745
N1 Cu1 Cu2 88.68(15) . .
S2 Cu1 Cu2 78.05(5) . .
S3 Cu1 Cu2 131.21(5) 7_745 .
N1 Cu1 Cu3 85.19(14) . .
S2 Cu1 Cu3 131.81(5) . .
S3 Cu1 Cu3 75.93(5) 7_745 .
Cu2 Cu1 Cu3 63.39(3) . .
N2 Cu2 S1 128.33(14) . .
N2 Cu2 S3 106.84(14) . .
S1 Cu2 S3 120.95(6) . .
N2 Cu2 Cu1 89.83(14) . .
S1 Cu2 Cu1 76.42(5) . .
S3 Cu2 Cu1 128.04(5) . .
N2 Cu2 Cu3 149.33(14) . .
S1 Cu2 Cu3 46.91(4) . .
S3 Cu2 Cu3 95.31(5) . .
Cu1 Cu2 Cu3 59.61(3) . .
N3 Cu3 S1 117.88(16) 7_745 .
N3 Cu3 S2 109.77(15) 7_745 7_745
S1 Cu3 S2 126.71(6) . 7_745
N3 Cu3 Cu1 86.37(14) 7_745 .
S1 Cu3 Cu1 74.79(5) . .
S2 Cu3 Cu1 132.35(5) 7_745 .
N3 Cu3 Cu2 141.81(14) 7_745 .
S1 Cu3 Cu2 47.13(4) . .
S2 Cu3 Cu2 103.64(5) 7_745 .
Cu1 Cu3 Cu2 57.00(3) . .
N4 Cu4 S6 111.08(18) . 4_745
N4 Cu4 S4 104.10(17) . .
S6 Cu4 S4 115.73(7) 4_745 .
N4 Cu4 S1 96.57(17) . .
S6 Cu4 S1 113.19(6) 4_745 .
S4 Cu4 S1 114.00(5) . .
N6 Cu5 S3 115.42(17) . .
N6 Cu5 S5 101.79(16) . .
S3 Cu5 S5 109.40(6) . .
N6 Cu5 S8 115.00(17) . 4_745
S3 Cu5 S8 113.43(6) . 4_745
S5 Cu5 S8 99.64(7) . 4_745
N7 Cu6 S2 132.99(17) . 8_546
N7 Cu6 S5 110.35(18) . 2_855
S2 Cu6 S5 109.28(6) 8_546 2_855
N7 Cu6 S5 93.57(16) . .
S2 Cu6 S5 108.02(6) 8_546 .
S5 Cu6 S5 93.79(6) 2_855 .
N8 Cu7 S7 113.87(17) . .
N8 Cu7 S6 100.08(15) . .
S7 Cu7 S6 129.70(8) . .
N8 Cu7 S7 109.23(17) . 2_855
S7 Cu7 S7 100.06(7) . 2_855
S6 Cu7 S7 102.43(7) . 2_855
N8 Cu7 Cu7 95.39(15) . 2_855
S7 Cu7 Cu7 62.90(6) . 2_855
S6 Cu7 Cu7 150.92(8) . 2_855
S7 Cu7 Cu7 48.89(5) 2_855 2_855
N5 Cu8 S8 116.31(5) 1_565 .
N5 Cu8 S8 116.31(5) 1_565 2_855
S8 Cu8 S8 127.37(10) . 2_855
C1 S1 Cu3 106.5(2) . .
C1 S1 Cu2 108.8(2) . .
Cu3 S1 Cu2 85.96(6) . .
C1 S1 Cu4 109.1(2) . .
Cu3 S1 Cu4 109.04(6) . .
Cu2 S1 Cu4 132.66(7) . .
C6 S2 Cu1 110.48(19) . .
C6 S2 Cu3 103.92(19) . 7_745
Cu1 S2 Cu3 89.42(6) . 7_745
C6 S2 Cu6 109.87(19) . 8_445
Cu1 S2 Cu6 88.88(6) . 8_445
Cu3 S2 Cu6 144.48(8) 7_745 8_445
C11 S3 Cu1 105.2(2) . 7_745
C11 S3 Cu2 107.1(2) . .
Cu1 S3 Cu2 94.78(6) 7_745 .
C11 S3 Cu5 107.6(2) . .
Cu1 S3 Cu5 108.25(7) 7_745 .
Cu2 S3 Cu5 130.89(7) . .
C17 S4 Cu4 112.54(6) . 2_855
C17 S4 Cu4 112.54(6) . .
Cu4 S4 Cu4 134.93(12) 2_855 .
C16 S5 Cu6 104.6(2) . 2_855
C16 S5 Cu5 101.3(2) . .
Cu6 S5 Cu5 104.18(7) 2_855 .
C16 S5 Cu6 100.2(2) . .
Cu6 S5 Cu6 82.74(5) 2_855 .
Cu5 S5 Cu6 154.80(7) . .
C18 S6 Cu4 106.3(2) . 4_755
C18 S6 Cu7 110.8(2) . .
Cu4 S6 Cu7 102.36(7) 4_755 .
C19 S7 Cu7 109.0(2) . .
C19 S7 Cu7 99.1(2) . 2_855
Cu7 S7 Cu7 68.21(6) . 2_855
C20 S8 Cu8 104.7(2) . .
C20 S8 Cu5 103.0(2) . 4_755
Cu8 S8 Cu5 93.61(7) . 4_755
C1 N1 C5 118.4(6) . .
C1 N1 Cu1 121.4(4) . .
C5 N1 Cu1 120.1(5) . .
C10 N2 C6 117.8(5) . .
C10 N2 Cu2 119.9(4) . .
C6 N2 Cu2 122.2(4) . .
C11 N3 C15 117.5(6) . .
C11 N3 Cu3 122.0(4) . 7_745
C15 N3 Cu3 120.2(5) . 7_745
C16 N4 Cu4 160.1(5) . .
C17 N5 Cu8 180.000(1) . 1_545
C18 N6 Cu5 172.5(5) . .
C19 N7 Cu6 175.3(6) . .
C20 N8 Cu7 169.3(6) . .
N1 C1 C2 121.4(6) . .
N1 C1 S1 117.5(4) . .
C2 C1 S1 121.1(5) . .
C3 C2 C1 119.3(7) . .
C3 C2 H2 120.3 . .
C1 C2 H2 120.3 . .
C4 C3 C2 119.5(7) . .
C4 C3 H3 120.2 . .
C2 C3 H3 120.2 . .
C3 C4 C5 119.0(7) . .
C3 C4 H4 120.5 . .
C5 C4 H4 120.5 . .
N1 C5 C4 122.3(7) . .
N1 C5 H5 118.9 . .
C4 C5 H5 118.9 . .
N2 C6 C7 121.1(6) . .
N2 C6 S2 117.6(4) . .
C7 C6 S2 121.2(5) . .
C8 C7 C6 120.2(6) . .
C8 C7 H7 119.9 . .
C6 C7 H7 119.9 . .
C9 C8 C7 118.6(6) . .
C9 C8 H8 120.7 . .
C7 C8 H8 120.7 . .
C8 C9 C10 118.1(6) . .
C8 C9 H9 120.9 . .
C10 C9 H9 120.9 . .
N2 C10 C9 124.1(6) . .
N2 C10 H10 118.0 . .
C9 C10 H10 118.0 . .
N3 C11 C12 121.9(5) . .
N3 C11 S3 117.6(4) . .
C12 C11 S3 120.4(5) . .
C13 C12 C11 118.4(6) . .
C13 C12 H12 120.8 . .
C11 C12 H12 120.8 . .
C14 C13 C12 119.6(7) . .
C14 C13 H13 120.2 . .
C12 C13 H13 120.2 . .
C13 C14 C15 119.1(7) . .
C13 C14 H14 120.4 . .
C15 C14 H14 120.4 . .
N3 C15 C14 123.4(7) . .
N3 C15 H15 118.3 . .
C14 C15 H15 118.3 . .
N4 C16 S5 177.6(6) . .
N5 C17 S4 180.0 . .
N6 C18 S6 179.2(6) . .
N7 C19 S7 175.0(6) . .
N8 C20 S8 177.2(6) . .

loop_
_geom_bond_atom_site_label_1
_geom_bond_atom_site_label_2
_geom_bond_distance
_geom_bond_site_symmetry_2
Cu1 N1 1.997(5) .
Cu1 S2 2.2335(16) .
Cu1 S3 2.2574(17) 7_745
Cu1 Cu2 2.8613(11) .
Cu1 Cu3 2.9428(11) .
Cu2 N2 2.022(5) .
Cu2 S1 2.2411(17) .
Cu2 S3 2.2806(17) .
Cu2 Cu3 3.0502(11) .
Cu3 N3 2.020(5) 7_745
Cu3 S1 2.2329(17) .
Cu3 S2 2.2627(16) 7_745
Cu4 N4 1.942(6) .
Cu4 S6 2.3183(19) 4_745
Cu4 S4 2.3432(13) .
Cu4 S1 2.4461(17) .
Cu5 N6 1.945(5) .
Cu5 S3 2.3099(17) .
Cu5 S5 2.3552(16) .
Cu5 S8 2.3965(19) 4_745
Cu6 N7 1.917(5) .
Cu6 S2 2.2668(17) 8_546
Cu6 S5 2.3515(17) 2_855
Cu6 S5 2.5503(16) .
Cu7 N8 1.966(5) .
Cu7 S7 2.277(2) .
Cu7 S6 2.3251(18) .
Cu7 S7 2.690(2) 2_855
Cu7 Cu7 2.806(2) 2_855
Cu8 N5 1.921(8) 1_565
Cu8 S8 2.2392(18) .
Cu8 S8 2.2392(18) 2_855
S1 C1 1.768(6) .
S2 C6 1.772(6) .
S2 Cu3 2.2627(16) 7_745
S2 Cu6 2.2668(17) 8_445
S3 C11 1.779(6) .
S3 Cu1 2.2574(17) 7_745
S4 C17 1.663(10) .
S4 Cu4 2.3432(13) 2_855
S5 C16 1.656(7) .
S5 Cu6 2.3515(17) 2_855
S6 C18 1.646(6) .
S6 Cu4 2.3183(19) 4_755
S7 C19 1.651(7) .
S7 Cu7 2.690(2) 2_855
S8 C20 1.669(7) .
S8 Cu5 2.3965(19) 4_755
N1 C1 1.334(8) .
N1 C5 1.345(8) .
N2 C10 1.334(7) .
N2 C6 1.336(7) .
N3 C11 1.334(7) .
N3 C15 1.339(8) .
N3 Cu3 2.020(5) 7_745
N4 C16 1.149(8) .
N5 C17 1.128(11) .
N5 Cu8 1.921(8) 1_545
N6 C18 1.159(7) .
N7 C19 1.150(8) .
N8 C20 1.146(8) .
C1 C2 1.389(8) .
C2 C3 1.364(9) .
C2 H2 0.9300 .
C3 C4 1.360(11) .
C3 H3 0.9300 .
C4 C5 1.376(10) .
C4 H4 0.9300 .
C5 H5 0.9300 .
C6 C7 1.382(8) .
C7 C8 1.376(8) .
C7 H7 0.9300 .
C8 C9 1.368(9) .
C8 H8 0.9300 .
C9 C10 1.371(9) .
C9 H9 0.9300 .
C10 H10 0.9300 .
C11 C12 1.396(8) .
C12 C13 1.375(9) .
C12 H12 0.9300 .
C13 C14 1.350(10) .
C13 H13 0.9300 .
C14 C15 1.361(10) .
C14 H14 0.9300 .
C15 H15 0.9300 .
